data_9007734
loop_
_publ_author_name
'Kubel, F.'
'Yvon, K.'

_publ_section_title
;
 Structural phase transitions in Chevrel phases containing divalent
 metal cations. II. Structure refinement of triclinic EuMo6S8 and BaMo6S8
 at low temperature
 Sample: T = 112 K
;
_journal_name_full 'Acta Crystallographica, Section C'
_journal_page_first 181
_journal_page_last 186
_journal_paper_doi 10.1107/S0108270189005913
_journal_volume 46
_journal_year 1990
_chemical_formula_structural EuMo6S8
_chemical_formula_sum 'Eu Mo6 S8'
_space_group_IT_number 148
_symmetry_space_group_name_Hall '-P 3*'
_symmetry_space_group_name_H-M 'R -3 :R'
_cell_angle_alpha 88.809
_cell_angle_beta 88.809
_cell_angle_gamma 88.809
_cell_length_a 6.5378
_cell_length_b 6.5378
_cell_length_c 6.5378
_cell_formula_units_Z 1
_cell_volume 279.265
_database_code_amcsd 0010094
_diffrn_ambient_temperature 112
_exptl_crystal_density_diffrn 5.852
_cod_original_sg_symbol_H-M 'R -3'
_cod_database_code 9007734
_amcsd_formula_title EuMo6S8

loop_
_space_group_symop_operation_xyz
x,y,z
-z,-x,-y
y,z,x
-x,-y,-z
z,x,y
-y,-z,-x

loop_
_atom_site_aniso_label
_atom_site_aniso_U_11
_atom_site_aniso_U_22
_atom_site_aniso_U_33
_atom_site_aniso_U_12
_atom_site_aniso_U_13
_atom_site_aniso_U_23
Eu 0.00450 0.00450 0.00450 -0.00210 -0.00210 -0.00210
Mo 0.00180 0.00160 0.00140 -0.00080 -0.00030 -0.00060
S1 0.00220 0.00340 0.00350 -0.00130 -0.00050 -0.00050
S2 0.00400 0.00400 0.00400 -0.00010 -0.00010 -0.00010

loop_
_atom_site_label
_atom_site_fract_x
_atom_site_fract_y
_atom_site_fract_z
Eu 0.00000 0.00000 0.00000
Mo 0.22840 0.56297 0.41866
S1 0.12444 0.38158 0.74434
S2 0.24490 0.24490 0.24490

loop_
_cod_related_entry_id
_cod_related_entry_database
_cod_related_entry_code
1 AMCSD 0010094
